data_4112919
loop_
_publ_author_name
'Eyal Barnea'
'Tamer Andrea'
'Moshe Kapon'
'Jean-Claude Berthet'
'Michel Ephritikhine'
'Moris S. Eisen'

_publ_section_title
;
 Catalytic Coupling of Terminal Alkynes with Isonitriles Promoted by
 Organoactinide Complexes
;
_journal_name_full 'Journal of the American Chemical Society'
_journal_page_first 10860
_journal_page_last 10861
_journal_paper_doi 10.1021/ja046604a
_journal_volume 126
_journal_year 2004
_chemical_formula_sum 'C22 H36 U'
_chemical_formula_weight 538.54
_chemical_name_systematic
; 
 ? 
;
_space_group_IT_number 88
_symmetry_cell_setting tetragonal
_symmetry_space_group_name_Hall '-I 4ad'
_symmetry_space_group_name_H-M 'I 41/a :2'
_atom_sites_solution_hydrogens geom
_atom_sites_solution_primary direct
_atom_sites_solution_secondary difmap
_audit_creation_method SHELXL-97
_cell_angle_alpha 90.00
_cell_angle_beta 90.00
_cell_angle_gamma 90.00
_cell_formula_units_Z 16
_cell_length_a 31.8530(3)
_cell_length_b 31.8530(3)
_cell_length_c 8.4380(2)
_cell_measurement_temperature 293(2)
_cell_volume 8561.3(2)
_computing_structure_refinement 'SHELXL-97 (Sheldrick, 1997)'
_computing_structure_solution 'SHELXS-97 (Sheldrick, 1990)'
_diffrn_ambient_temperature 293(2)
_diffrn_measured_fraction_theta_full 0.997
_diffrn_measured_fraction_theta_max 0.997
_diffrn_radiation_monochromator graphite
_diffrn_radiation_source 'fine-focus sealed tube'
_diffrn_radiation_type MoK\a
_diffrn_radiation_wavelength 0.71073
_diffrn_reflns_av_R_equivalents 0.0282
_diffrn_reflns_av_sigmaI/netI 0.0625
_diffrn_reflns_limit_h_max 41
_diffrn_reflns_limit_h_min -41
_diffrn_reflns_limit_k_max 28
_diffrn_reflns_limit_k_min -28
_diffrn_reflns_limit_l_max 9
_diffrn_reflns_limit_l_min -10
_diffrn_reflns_number 7964
_diffrn_reflns_theta_full 27.46
_diffrn_reflns_theta_max 27.46
_diffrn_reflns_theta_min 2.50
_exptl_absorpt_coefficient_mu 7.583
_exptl_crystal_density_diffrn 1.671
_exptl_crystal_F_000 4160
_refine_diff_density_max 0.439
_refine_diff_density_min -1.390
_refine_diff_density_rms 0.140
_refine_ls_extinction_method none
_refine_ls_goodness_of_fit_ref 0.909
_refine_ls_hydrogen_treatment mixed
_refine_ls_matrix_type full
_refine_ls_number_parameters 208
_refine_ls_number_reflns 4877
_refine_ls_number_restraints 0
_refine_ls_restrained_S_all 0.909
_refine_ls_R_factor_all 0.0514
_refine_ls_R_factor_gt 0.0288
_refine_ls_shift/su_max 0.001
_refine_ls_shift/su_mean 0.000
_refine_ls_structure_factor_coef Fsqd
_refine_ls_weighting_details 'calc w=1/[\s^2^(Fo^2^)+(0.0213P)^2^+0.0000P] where P=(Fo^2^+2Fc^2^)/3'
_refine_ls_weighting_scheme calc
_refine_ls_wR_factor_gt 0.0546
_refine_ls_wR_factor_ref 0.0575
_reflns_number_gt 3414
_reflns_number_total 4877
_reflns_threshold_expression >2sigma(I)
_cod_data_source_file ja046604asi20040609_100805.cif
_cod_data_source_block ucpdim
_cod_original_sg_symbol_H-M 'I 41/a'
_cod_database_code 4112919

loop_
_symmetry_equiv_pos_as_xyz
'x, y, z'
'-x, -y+1/2, z'
'-y+3/4, x+1/4, z+1/4'
'y+1/4, -x+1/4, z+1/4'
'x+1/2, y+1/2, z+1/2'
'-x+1/2, -y+1, z+1/2'
'-y+5/4, x+3/4, z+3/4'
'y+3/4, -x+3/4, z+3/4'
'-x, -y, -z'
'x, y-1/2, -z'
'y-3/4, -x-1/4, -z-1/4'
'-y-1/4, x-1/4, -z-1/4'
'-x+1/2, -y+1/2, -z+1/2'
'x+1/2, y, -z+1/2'
'y-1/4, -x+1/4, -z+1/4'
'-y+1/4, x+1/4, -z+1/4'

loop_
_atom_site_label
_atom_site_type_symbol
_atom_site_fract_x
_atom_site_fract_y
_atom_site_fract_z
_atom_site_U_iso_or_equiv
_atom_site_adp_type
_atom_site_occupancy
_atom_site_symmetry_multiplicity
_atom_site_calc_flag
_atom_site_refinement_flags
U U 0.100417(5) 0.100962(4) 0.355304(18) 0.03326(6) Uani 1 1 d .
C1 C 0.12516(12) 0.18165(12) 0.3036(6) 0.0391(11) Uani 1 1 d .
C2 C 0.08457(13) 0.18551(12) 0.3692(5) 0.0368(10) Uani 1 1 d .
C3 C 0.05587(12) 0.17012(12) 0.2594(6) 0.0404(11) Uani 1 1 d .
C4 C 0.07801(14) 0.15723(12) 0.1249(6) 0.0413(11) Uani 1 1 d .
C5 C 0.12145(13) 0.16436(12) 0.1521(6) 0.0393(10) Uani 1 1 d .
C6 C 0.16555(13) 0.19857(14) 0.3754(7) 0.0598(15) Uani 1 1 d .
H6A H 0.1600 0.2088 0.4803 0.090 Uiso 1 1 calc R
H6B H 0.1761 0.2210 0.3108 0.090 Uiso 1 1 calc R
H6C H 0.1860 0.1765 0.3803 0.090 Uiso 1 1 calc R
C7 C 0.07430(16) 0.20512(14) 0.5281(6) 0.0585(14) Uani 1 1 d .
H7A H 0.0998 0.2133 0.5801 0.088 Uiso 1 1 calc R
H7B H 0.0596 0.1851 0.5927 0.088 Uiso 1 1 calc R
H7C H 0.0569 0.2294 0.5123 0.088 Uiso 1 1 calc R
C8 C 0.00862(14) 0.17280(17) 0.2710(8) 0.0718(17) Uani 1 1 d .
H8A H -0.0038 0.1594 0.1806 0.108 Uiso 1 1 calc R
H8B H 0.0002 0.2017 0.2739 0.108 Uiso 1 1 calc R
H8C H -0.0006 0.1590 0.3660 0.108 Uiso 1 1 calc R
C9 C 0.05828(18) 0.14342(15) -0.0305(7) 0.0713(17) Uani 1 1 d .
H9A H 0.0800 0.1361 -0.1044 0.107 Uiso 1 1 calc R
H9B H 0.0418 0.1660 -0.0731 0.107 Uiso 1 1 calc R
H9C H 0.0406 0.1195 -0.0122 0.107 Uiso 1 1 calc R
C10 C 0.15693(15) 0.15943(16) 0.0349(7) 0.0670(17) Uani 1 1 d .
H10A H 0.1465 0.1467 -0.0604 0.101 Uiso 1 1 calc R
H10B H 0.1784 0.1420 0.0800 0.101 Uiso 1 1 calc R
H10C H 0.1685 0.1865 0.0105 0.101 Uiso 1 1 calc R
C11 C 0.13806(14) 0.02289(12) 0.3870(6) 0.0415(11) Uani 1 1 d .
C12 C 0.09404(14) 0.01529(13) 0.3767(6) 0.0433(11) Uani 1 1 d .
C13 C 0.08103(14) 0.02634(13) 0.2241(6) 0.0450(12) Uani 1 1 d .
C14 C 0.11668(18) 0.04008(14) 0.1397(6) 0.0515(13) Uani 1 1 d .
C15 C 0.15137(15) 0.03855(13) 0.2423(6) 0.0484(12) Uani 1 1 d .
C16 C 0.16595(17) 0.01043(16) 0.5246(8) 0.0729(17) Uani 1 1 d .
H16A H 0.1489 0.0009 0.6111 0.109 Uiso 1 1 calc R
H16B H 0.1822 0.0342 0.5580 0.109 Uiso 1 1 calc R
H16C H 0.1845 -0.0117 0.4920 0.109 Uiso 1 1 calc R
C17 C 0.06842(17) -0.00654(15) 0.5037(7) 0.0685(16) Uani 1 1 d .
H17A H 0.0852 -0.0100 0.5972 0.103 Uiso 1 1 calc R
H17B H 0.0597 -0.0336 0.4659 0.103 Uiso 1 1 calc R
H17C H 0.0442 0.0101 0.5283 0.103 Uiso 1 1 calc R
C18 C 0.03653(17) 0.02335(16) 0.1642(8) 0.081(2) Uani 1 1 d .
H18A H 0.0355 0.0325 0.0559 0.121 Uiso 1 1 calc R
H18B H 0.0187 0.0409 0.2277 0.121 Uiso 1 1 calc R
H18C H 0.0271 -0.0052 0.1709 0.121 Uiso 1 1 calc R
C19 C 0.1185(2) 0.04822(17) -0.0369(7) 0.091(2) Uani 1 1 d .
H19A H 0.0907 0.0474 -0.0801 0.137 Uiso 1 1 calc R
H19B H 0.1355 0.0271 -0.0867 0.137 Uiso 1 1 calc R
H19C H 0.1307 0.0754 -0.0557 0.137 Uiso 1 1 calc R
C20 C 0.19642(15) 0.05046(16) 0.2033(8) 0.0778(19) Uani 1 1 d .
H20A H 0.1979 0.0604 0.0960 0.117 Uiso 1 1 calc R
H20B H 0.2142 0.0263 0.2152 0.117 Uiso 1 1 calc R
H20C H 0.2056 0.0722 0.2740 0.117 Uiso 1 1 calc R
C21 C 0.14788(17) 0.11153(15) 0.5732(6) 0.0610(14) Uani 1 1 d .
H21A H 0.1758 0.1155 0.5333 0.091 Uiso 1 1 calc R
H21B H 0.1473 0.0874 0.6412 0.091 Uiso 1 1 calc R
H21C H 0.1394 0.1359 0.6321 0.091 Uiso 1 1 calc R
C22 C 0.03909(16) 0.09317(15) 0.5209(7) 0.0676(16) Uani 1 1 d .
H22A H 0.0149 0.0885 0.4555 0.101 Uiso 1 1 calc R
H22B H 0.0351 0.1182 0.5822 0.101 Uiso 1 1 calc R
H22C H 0.0429 0.0697 0.5908 0.101 Uiso 1 1 calc R

loop_
_atom_site_aniso_label
_atom_site_aniso_U_11
_atom_site_aniso_U_22
_atom_site_aniso_U_33
_atom_site_aniso_U_23
_atom_site_aniso_U_13
_atom_site_aniso_U_12
U 0.03956(10) 0.03089(9) 0.02934(9) -0.00071(7) 0.00294(7) -0.00316(7)
C1 0.037(2) 0.036(2) 0.044(3) 0.005(2) -0.003(2) -0.0073(18)
C2 0.044(2) 0.030(2) 0.036(3) -0.0003(19) 0.006(2) 0.0015(17)
C3 0.034(2) 0.038(2) 0.049(3) 0.003(2) -0.002(2) 0.0037(19)
C4 0.054(3) 0.033(2) 0.037(3) 0.004(2) -0.014(2) -0.0044(19)
C5 0.049(3) 0.034(2) 0.035(3) 0.005(2) 0.010(2) -0.0005(19)
C6 0.040(3) 0.055(3) 0.084(5) 0.011(3) -0.013(3) -0.020(2)
C7 0.073(3) 0.047(3) 0.055(4) -0.006(3) 0.010(3) -0.003(2)
C8 0.039(3) 0.082(4) 0.094(5) 0.013(4) -0.008(3) -0.006(3)
C9 0.111(5) 0.051(3) 0.052(4) 0.003(3) -0.038(3) -0.006(3)
C10 0.076(4) 0.061(3) 0.065(4) 0.010(3) 0.034(3) 0.005(3)
C11 0.047(3) 0.033(2) 0.045(3) -0.005(2) -0.009(2) 0.0090(19)
C12 0.056(3) 0.033(2) 0.041(3) 0.003(2) 0.005(2) 0.0021(19)
C13 0.057(3) 0.032(2) 0.046(3) -0.005(2) -0.013(2) 0.002(2)
C14 0.087(4) 0.034(2) 0.034(3) -0.006(2) 0.006(3) 0.006(2)
C15 0.053(3) 0.039(3) 0.054(4) -0.006(2) 0.012(3) 0.005(2)
C16 0.087(4) 0.066(4) 0.066(4) -0.007(3) -0.025(3) 0.021(3)
C17 0.085(4) 0.048(3) 0.072(4) 0.015(3) 0.019(3) 0.003(3)
C18 0.089(4) 0.050(3) 0.102(6) -0.017(3) -0.050(4) 0.017(3)
C19 0.182(7) 0.061(4) 0.030(3) -0.004(3) 0.004(4) 0.022(4)
C20 0.059(3) 0.062(3) 0.112(6) -0.004(3) 0.035(4) 0.004(3)
C21 0.084(4) 0.050(3) 0.049(4) 0.003(3) -0.017(3) -0.008(3)
C22 0.076(4) 0.051(3) 0.075(5) 0.000(3) 0.032(3) -0.006(3)

loop_
_atom_type_symbol
_atom_type_description
_atom_type_scat_dispersion_real
_atom_type_scat_dispersion_imag
_atom_type_scat_source
U U -9.6767 9.6646 'International Tables Vol C Tables 4.2.6.8 and 6.1.1.4'
C C 0.0033 0.0016 'International Tables Vol C Tables 4.2.6.8 and 6.1.1.4'
H H 0.0000 0.0000 'International Tables Vol C Tables 4.2.6.8 and 6.1.1.4'

loop_
_geom_angle_atom_site_label_1
_geom_angle_atom_site_label_2
_geom_angle_atom_site_label_3
_geom_angle
C21 U C22 94.6(2)
C21 U C13 125.60(15)
C22 U C13 87.81(17)
C21 U C14 119.58(17)
C22 U C14 118.02(16)
C13 U C14 30.25(14)
C21 U C1 78.95(15)
C22 U C1 115.07(15)
C13 U C1 146.43(15)
C14 U C1 120.84(15)
C21 U C5 102.84(16)
C22 U C5 129.61(15)
C13 U C5 116.76(15)
C14 U C5 93.47(14)
C1 U C5 29.68(13)
C21 U C15 89.73(17)
C22 U C15 127.34(15)
C13 U C15 49.62(14)
C14 U C15 29.89(15)
C1 U C15 117.26(13)
C5 U C15 99.94(14)
C21 U C4 127.96(14)
C22 U C4 105.50(17)
C13 U C4 103.05(13)
C14 U C4 92.38(14)
C1 U C4 49.02(13)
C5 U C4 30.10(12)
C15 U C4 112.49(15)
C21 U C3 116.01(15)
C22 U C3 80.49(16)
C13 U C3 117.96(13)
C14 U C3 118.41(15)
C1 U C3 49.03(12)
C5 U C3 49.31(13)
C15 U C3 141.93(15)
C4 U C3 29.54(13)
C21 U C12 97.80(15)
C22 U C12 78.45(15)
C13 U C12 29.78(14)
C14 U C12 49.16(14)
C1 U C12 166.18(13)
C5 U C12 142.63(14)
C15 U C12 49.02(14)
C4 U C12 132.73(13)
C3 U C12 141.30(13)
C21 U C2 86.88(15)
C22 U C2 85.83(14)
C13 U C2 147.33(13)
C14 U C2 140.07(14)
C1 U C2 29.93(12)
C5 U C2 49.18(12)
C15 U C2 146.83(13)
C4 U C2 48.68(13)
C3 U C2 29.38(12)
C12 U C2 163.89(13)
C21 U C11 77.29(15)
C22 U C11 101.63(16)
C13 U C11 49.29(13)
C14 U C11 48.73(14)
C1 U C11 137.43(13)
C5 U C11 128.11(13)
C15 U C11 29.11(14)
C4 U C11 140.17(14)
C3 U C11 166.49(14)
C12 U C11 29.95(12)
C2 U C11 162.91(13)
C5 C1 C2 108.4(4)
C5 C1 C6 125.1(4)
C2 C1 C6 126.0(4)
C5 C1 U 75.5(2)
C2 C1 U 75.8(2)
C6 C1 U 121.0(3)
C3 C2 C1 108.1(4)
C3 C2 C7 126.4(4)
C1 C2 C7 125.5(4)
C3 C2 U 75.3(2)
C1 C2 U 74.3(2)
C7 C2 U 118.8(3)
C2 C3 C4 108.2(4)
C2 C3 C8 126.3(5)
C4 C3 C8 124.9(5)
C2 C3 U 75.3(2)
C4 C3 U 75.1(2)
C8 C3 U 122.8(3)
C3 C4 C5 108.3(4)
C3 C4 C9 125.3(4)
C5 C4 C9 126.0(5)
C3 C4 U 75.4(3)
C5 C4 U 74.7(2)
C9 C4 U 122.1(3)
C1 C5 C4 107.0(4)
C1 C5 C10 125.2(4)
C4 C5 C10 127.4(5)
C1 C5 U 74.8(2)
C4 C5 U 75.2(2)
C10 C5 U 121.2(3)
C15 C11 C12 107.9(4)
C15 C11 C16 126.2(5)
C12 C11 C16 125.4(5)
C15 C11 U 74.0(2)
C12 C11 U 73.8(2)
C16 C11 U 124.2(3)
C13 C12 C11 107.8(4)
C13 C12 C17 127.4(4)
C11 C12 C17 124.3(5)
C13 C12 U 73.2(2)
C11 C12 U 76.2(2)
C17 C12 U 122.9(3)
C12 C13 C14 107.7(4)
C12 C13 C18 124.8(5)
C14 C13 C18 127.4(5)
C12 C13 U 77.0(3)
C14 C13 U 75.5(2)
C18 C13 U 114.1(3)
C15 C14 C13 108.1(4)
C15 C14 C19 125.6(5)
C13 C14 C19 125.6(5)
C15 C14 U 76.2(3)
C13 C14 U 74.3(3)
C19 C14 U 123.1(3)
C11 C15 C14 108.4(4)
C11 C15 C20 124.7(5)
C14 C15 C20 126.9(5)
C11 C15 U 76.9(3)
C14 C15 U 73.9(3)
C20 C15 U 117.0(3)

loop_
_geom_bond_atom_site_label_1
_geom_bond_atom_site_label_2
_geom_bond_distance
U C21 2.404(5)
U C22 2.415(5)
U C13 2.694(4)
U C14 2.709(4)
U C1 2.723(4)
U C5 2.733(4)
U C15 2.738(4)
U C4 2.739(4)
U C3 2.742(4)
U C12 2.742(4)
U C2 2.743(4)
U C11 2.774(4)
C1 C5 1.397(6)
C1 C2 1.412(6)
C1 C6 1.521(6)
C2 C3 1.391(6)
C2 C7 1.515(6)
C3 C4 1.398(6)
C3 C8 1.511(6)
C4 C5 1.421(6)
C4 C9 1.519(6)
C5 C10 1.510(6)
C11 C15 1.386(7)
C11 C12 1.426(6)
C11 C16 1.515(7)
C12 C13 1.398(7)
C12 C17 1.516(6)
C13 C14 1.410(6)
C13 C18 1.508(6)
C14 C15 1.405(7)
C14 C19 1.513(7)
C15 C20 1.520(6)
